data_1567052
loop_
_publ_author_name
'Bischof, Tobias'
'Guo, Xueying'
'Krummenacher, Ivo'
'Be\&sler, Lukas'
'Lin, Zhenyang'
'Finze, Maik'
'Braunschweig, Holger'

_publ_section_title
;
 Alkene insertion reactivity of a o-carboranyl-substituted 9-borafluorene
;
_journal_name_full 'Chemical Science'
_journal_paper_doi 10.1039/D2SC02750J
_journal_year 2022
_chemical_formula_moiety 'C25 H25 B Br N'
_chemical_formula_sum 'C25 H25 B Br N'
_chemical_formula_weight 430.18
_space_group_crystal_system triclinic
_space_group_IT_number 2
_space_group_name_Hall '-P 1'
_space_group_name_H-M_alt 'P -1'
_atom_sites_solution_hydrogens geom
_atom_sites_solution_primary dual
_atom_sites_solution_secondary difmap
_audit_creation_method SHELXL-2018/3
_audit_update_record
;
2022-05-12 deposited with the CCDC.	2022-06-02 downloaded from the CCDC.
;
_cell_angle_alpha 107.9320(10)
_cell_angle_beta 90.2350(10)
_cell_angle_gamma 114.5950(10)
_cell_formula_units_Z 2
_cell_length_a 9.21770(10)
_cell_length_b 10.26020(10)
_cell_length_c 13.27930(10)
_cell_measurement_reflns_used 33749
_cell_measurement_temperature 100(2)
_cell_measurement_theta_max 74.6690
_cell_measurement_theta_min 3.5260
_cell_volume 1073.71(2)
_computing_cell_refinement 'CrysAlisPro 1.171.41.109a (Rigaku OD, 2021)'
_computing_data_collection 'CrysAlisPro 1.171.41.109a (Rigaku OD, 2021)'
_computing_data_reduction 'CrysAlisPro 1.171.41.109a (Rigaku OD, 2021)'
_computing_molecular_graphics 'SHELXL-2018/3 (Sheldrick, 2018)'
_computing_publication_material 'SHELXL-2018/3 (Sheldrick, 2018)'
_computing_structure_refinement 'SHELXL-2018/3 (Sheldrick, 2018)'
_computing_structure_solution 'SHELXT 2014/5 (Sheldrick, 2014)'
_diffrn_ambient_temperature 100(2)
_diffrn_measured_fraction_theta_full 0.997
_diffrn_measured_fraction_theta_max 0.985
_diffrn_measurement_device_type 'XtaLAB Synergy R, HyPix-Arc 150'
_diffrn_measurement_method '\w scans'
_diffrn_radiation_type CuK\a
_diffrn_radiation_wavelength 1.54184
_diffrn_reflns_av_R_equivalents 0.0470
_diffrn_reflns_av_unetI/netI 0.0177
_diffrn_reflns_Laue_measured_fraction_full 0.997
_diffrn_reflns_Laue_measured_fraction_max 0.985
_diffrn_reflns_limit_h_max 11
_diffrn_reflns_limit_h_min -11
_diffrn_reflns_limit_k_max 12
_diffrn_reflns_limit_k_min -12
_diffrn_reflns_limit_l_max 16
_diffrn_reflns_limit_l_min -16
_diffrn_reflns_number 41086
_diffrn_reflns_point_group_measured_fraction_full 0.997
_diffrn_reflns_point_group_measured_fraction_max 0.985
_diffrn_reflns_theta_full 67.500
_diffrn_reflns_theta_max 72.107
_diffrn_reflns_theta_min 3.540
_diffrn_source 'Rotating-anode X-ray tube'
_exptl_absorpt_coefficient_mu 2.660
_exptl_absorpt_correction_T_max 1.000
_exptl_absorpt_correction_T_min 0.696
_exptl_absorpt_correction_type gaussian
_exptl_absorpt_process_details sadabs
_exptl_crystal_colour colourless
_exptl_crystal_density_diffrn 1.331
_exptl_crystal_description plate
_exptl_crystal_F_000 444
_exptl_crystal_size_max 0.240
_exptl_crystal_size_mid 0.120
_exptl_crystal_size_min 0.080
_refine_diff_density_max 0.761
_refine_diff_density_min -0.548
_refine_diff_density_rms 0.056
_refine_ls_extinction_method none
_refine_ls_goodness_of_fit_ref 1.066
_refine_ls_hydrogen_treatment constr
_refine_ls_matrix_type full
_refine_ls_number_parameters 256
_refine_ls_number_reflns 4171
_refine_ls_number_restraints 0
_refine_ls_restrained_S_all 1.066
_refine_ls_R_factor_all 0.0261
_refine_ls_R_factor_gt 0.0254
_refine_ls_shift/su_max 0.001
_refine_ls_shift/su_mean 0.000
_refine_ls_structure_factor_coef Fsqd
_refine_ls_weighting_details 'w=1/[\s^2^(Fo^2^)+(0.0271P)^2^+0.9959P] where P=(Fo^2^+2Fc^2^)/3'
_refine_ls_weighting_scheme calc
_refine_ls_wR_factor_gt 0.0651
_refine_ls_wR_factor_ref 0.0659
_reflns_Friedel_coverage 0.000
_reflns_number_gt 4092
_reflns_number_total 4171
_reflns_threshold_expression 'I > 2\s(I)'
_cod_data_source_file d2sc02750j2.cif
_cod_data_source_block 7tBuCN
_cod_database_code 1567052
_shelx_shelxl_version_number 2018/3
_shelx_space_group_comment
;
The symmetry employed for this shelxl refinement is uniquely defined
by the following loop, which should always be used as a source of
symmetry information in preference to the above space-group names.
They are only intended as comments.
;
_shelx_estimated_absorpt_t_min 0.568
_shelx_estimated_absorpt_t_max 0.815

loop_
_space_group_symop_operation_xyz
'x, y, z'
'-x, -y, -z'

loop_
_atom_site_label
_atom_site_type_symbol
_atom_site_fract_x
_atom_site_fract_y
_atom_site_fract_z
_atom_site_U_iso_or_equiv
_atom_site_adp_type
_atom_site_occupancy
_atom_site_site_symmetry_order
_atom_site_calc_flag
_atom_site_refinement_flags_posn
_atom_site_refinement_flags_adp
_atom_site_refinement_flags_occupancy
_atom_site_disorder_assembly
_atom_site_disorder_group
B1_1 B 0.5339(2) 0.7640(2) 0.63667(14) 0.0141(3) Uani 1 1 d . . . . .
Br1_1 Br 0.50672(2) 0.76110(2) 0.48156(2) 0.02060(7) Uani 1 1 d . . . . .
C2_1 C 0.5159(2) 1.02626(19) 0.69723(14) 0.0183(3) Uani 1 1 d . . . . .
H2_1 H 0.489063 1.009737 0.623783 0.022 Uiso 1 1 calc R U . . .
C3_1 C 0.5246(2) 1.1582(2) 0.77427(15) 0.0222(4) Uani 1 1 d . . . . .
H3_1 H 0.502270 1.229233 0.753129 0.027 Uiso 1 1 calc R U . . .
C4_1 C 0.5657(2) 1.18555(19) 0.88159(15) 0.0220(4) Uani 1 1 d . . . . .
H4_1 H 0.571631 1.275206 0.934478 0.026 Uiso 1 1 calc R U . . .
C5_1 C 0.5983(2) 1.08081(18) 0.91138(13) 0.0183(3) Uani 1 1 d . . . . .
H5_1 H 0.628938 1.100733 0.984939 0.022 Uiso 1 1 calc R U . . .
C6_1 C 0.58661(18) 0.94613(18) 0.83462(13) 0.0145(3) Uani 1 1 d . . . . .
C7_1 C 0.62058(19) 0.83710(18) 0.87228(13) 0.0149(3) Uani 1 1 d . . . . .
C8_1 C 0.7578(2) 0.89124(19) 0.94682(13) 0.0191(3) Uani 1 1 d . . . . .
H8_1 H 0.828249 0.997216 0.972678 0.023 Uiso 1 1 calc R U . . .
C9_1 C 0.7934(2) 0.7939(2) 0.98392(14) 0.0222(4) Uani 1 1 d . . . . .
H9_1 H 0.887170 0.833246 1.034783 0.027 Uiso 1 1 calc R U . . .
C10_1 C 0.6919(2) 0.6389(2) 0.94656(14) 0.0218(4) Uani 1 1 d . . . . .
H10_1 H 0.717157 0.571318 0.970238 0.026 Uiso 1 1 calc R U . . .
C11_1 C 0.5528(2) 0.58306(19) 0.87418(14) 0.0182(3) Uani 1 1 d . . . . .
H11_1 H 0.482388 0.477075 0.849783 0.022 Uiso 1 1 calc R U . . .
C12_1 C 0.51470(19) 0.67990(18) 0.83670(13) 0.0147(3) Uani 1 1 d . . . . .
C13_1 C 0.36072(19) 0.62015(18) 0.75918(13) 0.0151(3) Uani 1 1 d . . . . .
H13_1 H 0.321883 0.700981 0.781064 0.018 Uiso 1 1 calc R U . . .
C14_1 C 0.39846(19) 0.60690(18) 0.64440(13) 0.0158(3) Uani 1 1 d . . . . .
H14A_1 H 0.298053 0.575138 0.596771 0.019 Uiso 1 1 calc R U . . .
H14B_1 H 0.435909 0.526567 0.618489 0.019 Uiso 1 1 calc R U . . .
C1_1 C 0.54536(18) 0.91763(17) 0.72453(13) 0.0140(3) Uani 1 1 d . . . . .
C1_2 C 0.22496(19) 0.47744(19) 0.76822(13) 0.0168(3) Uani 1 1 d . . . . .
C2_2 C 0.1311(2) 0.4932(2) 0.84936(14) 0.0224(4) Uani 1 1 d . . . . .
H2_2 H 0.156782 0.591657 0.899218 0.027 Uiso 1 1 calc R U . . .
C3_2 C 0.0013(2) 0.3676(2) 0.85828(16) 0.0282(4) Uani 1 1 d . . . . .
H3_2 H -0.061351 0.380427 0.913880 0.034 Uiso 1 1 calc R U . . .
C4_2 C -0.0374(2) 0.2235(2) 0.78631(16) 0.0282(4) Uani 1 1 d . . . . .
H4_2 H -0.127143 0.137289 0.791647 0.034 Uiso 1 1 calc R U . . .
C5_2 C 0.0554(2) 0.2064(2) 0.70703(16) 0.0299(4) Uani 1 1 d . . . . .
H5_2 H 0.029602 0.107579 0.657767 0.036 Uiso 1 1 calc R U . . .
C6_2 C 0.1867(2) 0.3320(2) 0.69793(15) 0.0238(4) Uani 1 1 d . . . . .
H6_2 H 0.250457 0.317947 0.643277 0.029 Uiso 1 1 calc R U . . .
N1_3 N 0.70545(16) 0.76349(15) 0.64792(11) 0.0163(3) Uani 1 1 d . . . . .
C2_3 C 0.9777(2) 0.7434(2) 0.66418(15) 0.0237(4) Uani 1 1 d . . . . .
C3_3 C 0.9310(3) 0.5813(2) 0.66355(19) 0.0354(5) Uani 1 1 d . . . . .
H3A_3 H 0.858607 0.507521 0.597119 0.053 Uiso 1 1 calc R U . . .
H3B_3 H 0.876140 0.566793 0.725033 0.053 Uiso 1 1 calc R U . . .
H3C_3 H 1.028585 0.565927 0.668107 0.053 Uiso 1 1 calc R U . . .
C4_3 C 1.0833(2) 0.8631(2) 0.77007(15) 0.0288(4) Uani 1 1 d . . . . .
H4A_3 H 1.185741 0.856538 0.777188 0.043 Uiso 1 1 calc R U . . .
H4B_3 H 1.026911 0.843884 0.830135 0.043 Uiso 1 1 calc R U . . .
H4C_3 H 1.104711 0.965110 0.770376 0.043 Uiso 1 1 calc R U . . .
C5_3 C 1.0616(2) 0.7706(3) 0.56798(17) 0.0347(5) Uani 1 1 d . . . . .
H5A_3 H 0.991169 0.694316 0.501503 0.052 Uiso 1 1 calc R U . . .
H5B_3 H 1.163243 0.762142 0.572875 0.052 Uiso 1 1 calc R U . . .
H5C_3 H 1.084001 0.872824 0.568151 0.052 Uiso 1 1 calc R U . . .
C1_3 C 0.8252(2) 0.75736(19) 0.65520(13) 0.0190(3) Uani 1 1 d . . . . .

loop_
_atom_site_aniso_label
_atom_site_aniso_U_11
_atom_site_aniso_U_22
_atom_site_aniso_U_33
_atom_site_aniso_U_23
_atom_site_aniso_U_13
_atom_site_aniso_U_12
B1_1 0.0128(8) 0.0175(9) 0.0148(8) 0.0081(7) 0.0043(7) 0.0076(7)
Br1_1 0.02719(11) 0.02338(11) 0.01598(10) 0.00886(7) 0.00586(7) 0.01392(8)
C2_1 0.0182(8) 0.0184(8) 0.0203(8) 0.0094(7) 0.0063(6) 0.0078(7)
C3_1 0.0268(9) 0.0183(8) 0.0277(9) 0.0115(7) 0.0098(7) 0.0129(7)
C4_1 0.0249(9) 0.0140(8) 0.0249(9) 0.0054(7) 0.0116(7) 0.0074(7)
C5_1 0.0180(8) 0.0152(8) 0.0177(8) 0.0064(6) 0.0071(6) 0.0031(7)
C6_1 0.0099(7) 0.0126(7) 0.0188(8) 0.0068(6) 0.0059(6) 0.0019(6)
C7_1 0.0137(7) 0.0158(8) 0.0141(7) 0.0057(6) 0.0053(6) 0.0049(6)
C8_1 0.0145(8) 0.0179(8) 0.0186(8) 0.0055(7) 0.0022(6) 0.0019(7)
C9_1 0.0152(8) 0.0280(9) 0.0206(8) 0.0097(7) -0.0003(7) 0.0060(7)
C10_1 0.0207(9) 0.0255(9) 0.0247(9) 0.0131(7) 0.0035(7) 0.0119(7)
C11_1 0.0172(8) 0.0160(8) 0.0216(8) 0.0078(7) 0.0042(7) 0.0063(7)
C12_1 0.0123(7) 0.0163(8) 0.0148(7) 0.0063(6) 0.0048(6) 0.0049(6)
C13_1 0.0116(7) 0.0138(7) 0.0191(8) 0.0063(6) 0.0033(6) 0.0044(6)
C14_1 0.0136(7) 0.0155(8) 0.0169(8) 0.0053(6) 0.0028(6) 0.0052(6)
C1_1 0.0094(7) 0.0130(7) 0.0178(8) 0.0060(6) 0.0057(6) 0.0026(6)
C1_2 0.0106(7) 0.0179(8) 0.0204(8) 0.0089(7) 0.0005(6) 0.0032(6)
C2_2 0.0185(8) 0.0228(9) 0.0206(8) 0.0065(7) 0.0037(7) 0.0045(7)
C3_2 0.0191(9) 0.0330(10) 0.0271(10) 0.0132(8) 0.0083(7) 0.0043(8)
C4_2 0.0187(9) 0.0245(9) 0.0325(10) 0.0148(8) 0.0028(8) -0.0025(7)
C5_2 0.0279(10) 0.0178(9) 0.0340(11) 0.0073(8) 0.0054(8) 0.0019(8)
C6_2 0.0208(9) 0.0195(9) 0.0291(9) 0.0086(7) 0.0094(7) 0.0066(7)
N1_3 0.0154(7) 0.0162(7) 0.0175(7) 0.0061(5) 0.0039(5) 0.0070(5)
C2_3 0.0155(8) 0.0296(10) 0.0250(9) 0.0028(8) 0.0003(7) 0.0135(7)
C3_3 0.0284(10) 0.0306(11) 0.0474(12) 0.0061(9) -0.0062(9) 0.0183(9)
C4_3 0.0184(9) 0.0345(11) 0.0270(10) 0.0005(8) -0.0010(7) 0.0125(8)
C5_3 0.0237(10) 0.0508(13) 0.0308(10) 0.0080(9) 0.0091(8) 0.0216(9)
C1_3 0.0180(9) 0.0186(8) 0.0191(8) 0.0044(7) 0.0034(6) 0.0082(7)

loop_
_atom_type_symbol
_atom_type_description
_atom_type_scat_dispersion_real
_atom_type_scat_dispersion_imag
_atom_type_scat_source
C C 0.0181 0.0091 'International Tables Vol C Tables 4.2.6.8 and 6.1.1.4'
H H 0.0000 0.0000 'International Tables Vol C Tables 4.2.6.8 and 6.1.1.4'
B B 0.0090 0.0039 'International Tables Vol C Tables 4.2.6.8 and 6.1.1.4'
N N 0.0311 0.0180 'International Tables Vol C Tables 4.2.6.8 and 6.1.1.4'
Br Br -0.6763 1.2805 'International Tables Vol C Tables 4.2.6.8 and 6.1.1.4'

loop_
_geom_angle_atom_site_label_1
_geom_angle_atom_site_label_2
_geom_angle_atom_site_label_3
_geom_angle
_geom_angle_site_symmetry_1
_geom_angle_site_symmetry_3
_geom_angle_publ_flag
N1_3 B1_1 C1_1 107.82(13) . . ?
N1_3 B1_1 C14_1 108.61(13) . . ?
C1_1 B1_1 C14_1 115.82(13) . . ?
N1_3 B1_1 Br1_1 101.84(10) . . ?
C1_1 B1_1 Br1_1 113.05(11) . . ?
C14_1 B1_1 Br1_1 108.70(11) . . ?
C3_1 C2_1 C1_1 122.10(16) . . ?
C3_1 C2_1 H2_1 118.9 . . ?
C1_1 C2_1 H2_1 118.9 . . ?
C4_1 C3_1 C2_1 119.89(16) . . ?
C4_1 C3_1 H3_1 120.1 . . ?
C2_1 C3_1 H3_1 120.1 . . ?
C3_1 C4_1 C5_1 119.46(16) . . ?
C3_1 C4_1 H4_1 120.3 . . ?
C5_1 C4_1 H4_1 120.3 . . ?
C4_1 C5_1 C6_1 121.08(16) . . ?
C4_1 C5_1 H5_1 119.5 . . ?
C6_1 C5_1 H5_1 119.5 . . ?
C5_1 C6_1 C1_1 119.79(15) . . ?
C5_1 C6_1 C7_1 118.35(15) . . ?
C1_1 C6_1 C7_1 121.86(14) . . ?
C8_1 C7_1 C12_1 118.59(15) . . ?
C8_1 C7_1 C6_1 119.77(15) . . ?
C12_1 C7_1 C6_1 121.61(14) . . ?
C9_1 C8_1 C7_1 121.55(16) . . ?
C9_1 C8_1 H8_1 119.2 . . ?
C7_1 C8_1 H8_1 119.2 . . ?
C10_1 C9_1 C8_1 119.80(16) . . ?
C10_1 C9_1 H9_1 120.1 . . ?
C8_1 C9_1 H9_1 120.1 . . ?
C9_1 C10_1 C11_1 119.60(16) . . ?
C9_1 C10_1 H10_1 120.2 . . ?
C11_1 C10_1 H10_1 120.2 . . ?
C10_1 C11_1 C12_1 121.23(16) . . ?
C10_1 C11_1 H11_1 119.4 . . ?
C12_1 C11_1 H11_1 119.4 . . ?
C11_1 C12_1 C7_1 119.19(15) . . ?
C11_1 C12_1 C13_1 121.58(14) . . ?
C7_1 C12_1 C13_1 119.23(14) . . ?
C1_2 C13_1 C12_1 113.40(13) . . ?
C1_2 C13_1 C14_1 114.40(13) . . ?
C12_1 C13_1 C14_1 110.64(13) . . ?
C1_2 C13_1 H13_1 105.9 . . ?
C12_1 C13_1 H13_1 105.9 . . ?
C14_1 C13_1 H13_1 105.9 . . ?
C13_1 C14_1 B1_1 112.95(13) . . ?
C13_1 C14_1 H14A_1 109.0 . . ?
B1_1 C14_1 H14A_1 109.0 . . ?
C13_1 C14_1 H14B_1 109.0 . . ?
B1_1 C14_1 H14B_1 109.0 . . ?
H14A_1 C14_1 H14B_1 107.8 . . ?
C2_1 C1_1 C6_1 117.65(14) . . ?
C2_1 C1_1 B1_1 122.68(14) . . ?
C6_1 C1_1 B1_1 119.67(14) . . ?
C6_2 C1_2 C2_2 118.19(16) . . ?
C6_2 C1_2 C13_1 123.14(15) . . ?
C2_2 C1_2 C13_1 118.65(15) . . ?
C3_2 C2_2 C1_2 121.06(17) . . ?
C3_2 C2_2 H2_2 119.5 . . ?
C1_2 C2_2 H2_2 119.5 . . ?
C4_2 C3_2 C2_2 120.09(18) . . ?
C4_2 C3_2 H3_2 120.0 . . ?
C2_2 C3_2 H3_2 120.0 . . ?
C5_2 C4_2 C3_2 119.35(17) . . ?
C5_2 C4_2 H4_2 120.3 . . ?
C3_2 C4_2 H4_2 120.3 . . ?
C4_2 C5_2 C6_2 120.90(18) . . ?
C4_2 C5_2 H5_2 119.6 . . ?
C6_2 C5_2 H5_2 119.6 . . ?
C1_2 C6_2 C5_2 120.39(17) . . ?
C1_2 C6_2 H6_2 119.8 . . ?
C5_2 C6_2 H6_2 119.8 . . ?
C1_3 N1_3 B1_1 177.42(16) . . ?
C1_3 C2_3 C3_3 106.46(15) . . ?
C1_3 C2_3 C5_3 108.44(15) . . ?
C3_3 C2_3 C5_3 111.36(17) . . ?
C1_3 C2_3 C4_3 108.16(14) . . ?
C3_3 C2_3 C4_3 111.23(16) . . ?
C5_3 C2_3 C4_3 110.99(16) . . ?
C2_3 C3_3 H3A_3 109.5 . . ?
C2_3 C3_3 H3B_3 109.5 . . ?
H3A_3 C3_3 H3B_3 109.5 . . ?
C2_3 C3_3 H3C_3 109.5 . . ?
H3A_3 C3_3 H3C_3 109.5 . . ?
H3B_3 C3_3 H3C_3 109.5 . . ?
C2_3 C4_3 H4A_3 109.5 . . ?
C2_3 C4_3 H4B_3 109.5 . . ?
H4A_3 C4_3 H4B_3 109.5 . . ?
C2_3 C4_3 H4C_3 109.5 . . ?
H4A_3 C4_3 H4C_3 109.5 . . ?
H4B_3 C4_3 H4C_3 109.5 . . ?
C2_3 C5_3 H5A_3 109.5 . . ?
C2_3 C5_3 H5B_3 109.5 . . ?
H5A_3 C5_3 H5B_3 109.5 . . ?
C2_3 C5_3 H5C_3 109.5 . . ?
H5A_3 C5_3 H5C_3 109.5 . . ?
H5B_3 C5_3 H5C_3 109.5 . . ?
N1_3 C1_3 C2_3 177.89(18) . . ?

loop_
_geom_bond_atom_site_label_1
_geom_bond_atom_site_label_2
_geom_bond_distance
_geom_bond_site_symmetry_2
_geom_bond_publ_flag
B1_1 N1_3 1.590(2) . ?
B1_1 C1_1 1.608(2) . ?
B1_1 C14_1 1.611(2) . ?
B1_1 Br1_1 2.0634(18) . ?
C2_1 C3_1 1.393(2) . ?
C2_1 C1_1 1.395(2) . ?
C2_1 H2_1 0.9500 . ?
C3_1 C4_1 1.384(3) . ?
C3_1 H3_1 0.9500 . ?
C4_1 C5_1 1.390(2) . ?
C4_1 H4_1 0.9500 . ?
C5_1 C6_1 1.403(2) . ?
C5_1 H5_1 0.9500 . ?
C6_1 C1_1 1.417(2) . ?
C6_1 C7_1 1.495(2) . ?
C7_1 C8_1 1.398(2) . ?
C7_1 C12_1 1.412(2) . ?
C8_1 C9_1 1.387(3) . ?
C8_1 H8_1 0.9500 . ?
C9_1 C10_1 1.386(3) . ?
C9_1 H9_1 0.9500 . ?
C10_1 C11_1 1.391(2) . ?
C10_1 H10_1 0.9500 . ?
C11_1 C12_1 1.397(2) . ?
C11_1 H11_1 0.9500 . ?
C12_1 C13_1 1.525(2) . ?
C13_1 C1_2 1.519(2) . ?
C13_1 C14_1 1.542(2) . ?
C13_1 H13_1 1.0000 . ?
C14_1 H14A_1 0.9900 . ?
C14_1 H14B_1 0.9900 . ?
C1_2 C6_2 1.387(2) . ?
C1_2 C2_2 1.397(2) . ?
C2_2 C3_2 1.385(3) . ?
C2_2 H2_2 0.9500 . ?
C3_2 C4_2 1.384(3) . ?
C3_2 H3_2 0.9500 . ?
C4_2 C5_2 1.375(3) . ?
C4_2 H4_2 0.9500 . ?
C5_2 C6_2 1.392(3) . ?
C5_2 H5_2 0.9500 . ?
C6_2 H6_2 0.9500 . ?
N1_3 C1_3 1.136(2) . ?
C2_3 C1_3 1.479(2) . ?
C2_3 C3_3 1.532(3) . ?
C2_3 C5_3 1.535(3) . ?
C2_3 C4_3 1.538(2) . ?
C3_3 H3A_3 0.9800 . ?
C3_3 H3B_3 0.9800 . ?
C3_3 H3C_3 0.9800 . ?
C4_3 H4A_3 0.9800 . ?
C4_3 H4B_3 0.9800 . ?
C4_3 H4C_3 0.9800 . ?
C5_3 H5A_3 0.9800 . ?
C5_3 H5B_3 0.9800 . ?
C5_3 H5C_3 0.9800 . ?

loop_
_geom_torsion_atom_site_label_1
_geom_torsion_atom_site_label_2
_geom_torsion_atom_site_label_3
_geom_torsion_atom_site_label_4
_geom_torsion
_geom_torsion_site_symmetry_1
_geom_torsion_site_symmetry_2
_geom_torsion_site_symmetry_3
_geom_torsion_site_symmetry_4
_geom_torsion_publ_flag
C1_1 C2_1 C3_1 C4_1 0.9(3) . . . . ?
C2_1 C3_1 C4_1 C5_1 0.1(3) . . . . ?
C3_1 C4_1 C5_1 C6_1 -1.4(3) . . . . ?
C4_1 C5_1 C6_1 C1_1 1.8(2) . . . . ?
C4_1 C5_1 C6_1 C7_1 -178.98(15) . . . . ?
C5_1 C6_1 C7_1 C8_1 -47.0(2) . . . . ?
C1_1 C6_1 C7_1 C8_1 132.23(17) . . . . ?
C5_1 C6_1 C7_1 C12_1 131.16(17) . . . . ?
C1_1 C6_1 C7_1 C12_1 -49.6(2) . . . . ?
C12_1 C7_1 C8_1 C9_1 1.7(2) . . . . ?
C6_1 C7_1 C8_1 C9_1 179.88(15) . . . . ?
C7_1 C8_1 C9_1 C10_1 0.2(3) . . . . ?
C8_1 C9_1 C10_1 C11_1 -1.7(3) . . . . ?
C9_1 C10_1 C11_1 C12_1 1.2(3) . . . . ?
C10_1 C11_1 C12_1 C7_1 0.7(2) . . . . ?
C10_1 C11_1 C12_1 C13_1 -178.70(16) . . . . ?
C8_1 C7_1 C12_1 C11_1 -2.1(2) . . . . ?
C6_1 C7_1 C12_1 C11_1 179.73(15) . . . . ?
C8_1 C7_1 C12_1 C13_1 177.32(15) . . . . ?
C6_1 C7_1 C12_1 C13_1 -0.9(2) . . . . ?
C11_1 C12_1 C13_1 C1_2 27.2(2) . . . . ?
C7_1 C12_1 C13_1 C1_2 -152.21(15) . . . . ?
C11_1 C12_1 C13_1 C14_1 -102.92(17) . . . . ?
C7_1 C12_1 C13_1 C14_1 77.71(18) . . . . ?
C1_2 C13_1 C14_1 B1_1 175.81(13) . . . . ?
C12_1 C13_1 C14_1 B1_1 -54.64(17) . . . . ?
N1_3 B1_1 C14_1 C13_1 93.25(15) . . . . ?
C1_1 B1_1 C14_1 C13_1 -28.19(19) . . . . ?
Br1_1 B1_1 C14_1 C13_1 -156.72(11) . . . . ?
C3_1 C2_1 C1_1 C6_1 -0.6(2) . . . . ?
C3_1 C2_1 C1_1 B1_1 179.30(16) . . . . ?
C5_1 C6_1 C1_1 C2_1 -0.7(2) . . . . ?
C7_1 C6_1 C1_1 C2_1 -179.96(15) . . . . ?
C5_1 C6_1 C1_1 B1_1 179.37(14) . . . . ?
C7_1 C6_1 C1_1 B1_1 0.1(2) . . . . ?
N1_3 B1_1 C1_1 C2_1 120.65(16) . . . . ?
C14_1 B1_1 C1_1 C2_1 -117.48(17) . . . . ?
Br1_1 B1_1 C1_1 C2_1 8.9(2) . . . . ?
N1_3 B1_1 C1_1 C6_1 -59.45(18) . . . . ?
C14_1 B1_1 C1_1 C6_1 62.41(19) . . . . ?
Br1_1 B1_1 C1_1 C6_1 -171.23(11) . . . . ?
C12_1 C13_1 C1_2 C6_2 -100.25(19) . . . . ?
C14_1 C13_1 C1_2 C6_2 27.9(2) . . . . ?
C12_1 C13_1 C1_2 C2_2 81.48(19) . . . . ?
C14_1 C13_1 C1_2 C2_2 -150.35(15) . . . . ?
C6_2 C1_2 C2_2 C3_2 -1.3(3) . . . . ?
C13_1 C1_2 C2_2 C3_2 177.03(16) . . . . ?
C1_2 C2_2 C3_2 C4_2 0.1(3) . . . . ?
C2_2 C3_2 C4_2 C5_2 0.8(3) . . . . ?
C3_2 C4_2 C5_2 C6_2 -0.4(3) . . . . ?
C2_2 C1_2 C6_2 C5_2 1.7(3) . . . . ?
C13_1 C1_2 C6_2 C5_2 -176.57(17) . . . . ?
C4_2 C5_2 C6_2 C1_2 -0.9(3) . . . . ?
